data_2211126
loop_
_publ_author_name
'He, Hong-Shan'

_publ_section_title
;Tris[2-(1<i>H</i>-imidazol-2-yl)phenolato-\k^2^<i>N</i>,<i>O</i>]chromium(III)
 methanol trisolvate
;
_journal_coeditor_code NG2089
_journal_issue 11
_journal_name_full 'Acta Crystallographica Section E'
_journal_page_first m2886
_journal_page_last m2888
_journal_paper_doi 10.1107/S1600536806041250
_journal_volume 62
_journal_year 2006
_chemical_formula_iupac '[Cr (C9 H7 N2 O)3], 3C H4 O'
_chemical_formula_moiety 'C27 H21 Cr N6 O3, 3C H4 O'
_chemical_formula_sum 'C30 H33 Cr N6 O6'
_chemical_formula_weight 625.62
_chemical_name_systematic
;
Tris[2-(1H-imidazol-2-yl)phenolato-\k^2^N,O]chromium(II) methanol trisolvate
;
_space_group_IT_number 148
_symmetry_cell_setting trigonal
_symmetry_space_group_name_Hall '-R 3'
_symmetry_space_group_name_H-M 'R -3 :H'
_atom_sites_solution_hydrogens geom
_atom_sites_solution_primary direct
_atom_sites_solution_secondary difmap
_cell_angle_alpha 90.00
_cell_angle_beta 90.00
_cell_angle_gamma 120.00
_cell_formula_units_Z 6
_cell_length_a 15.7764(16)
_cell_length_b 15.7764
_cell_length_c 20.455(2)
_cell_measurement_reflns_used 5363
_cell_measurement_temperature 293(2)
_cell_measurement_theta_max 27.57
_cell_measurement_theta_min 1.79
_cell_volume 4409.1(6)
_computing_cell_refinement 'SAINT-Plus (Bruker, 1998)'
_computing_data_collection 'SMART (Bruker, 1998)'
_computing_data_reduction SAINT-Plus
_computing_molecular_graphics 'ORTEP-3 for Windows (Farrugia, 1997)'
_computing_publication_material 'WinGx (Farrugia, 1999)'
_computing_structure_refinement 'SHELXL97 (Sheldrick, 1997)'
_computing_structure_solution 'SHELXS97 (Sheldrick, 1997)'
_diffrn_ambient_temperature 293(2)
_diffrn_measured_fraction_theta_full 0.998
_diffrn_measured_fraction_theta_max 0.998
_diffrn_measurement_device_type 'Bruker SMART 1K CCD Diffractometer'
_diffrn_measurement_method '\f and \w scans'
_diffrn_radiation_monochromator graphite
_diffrn_radiation_source 'fine-focus sealed tube'
_diffrn_radiation_type MoK\a
_diffrn_radiation_wavelength 0.71073
_diffrn_reflns_av_R_equivalents 0.0883
_diffrn_reflns_av_sigmaI/netI 0.0685
_diffrn_reflns_limit_h_max 19
_diffrn_reflns_limit_h_min -18
_diffrn_reflns_limit_k_max 19
_diffrn_reflns_limit_k_min -18
_diffrn_reflns_limit_l_max 25
_diffrn_reflns_limit_l_min -25
_diffrn_reflns_number 13892
_diffrn_reflns_theta_full 26.30
_diffrn_reflns_theta_max 26.30
_diffrn_reflns_theta_min 1.79
_exptl_absorpt_coefficient_mu 0.443
_exptl_absorpt_correction_T_max 0.9166
_exptl_absorpt_correction_T_min 0.9166
_exptl_absorpt_correction_type multi-scan
_exptl_absorpt_process_details '(SADABS; Sheldrick, 2002)'
_exptl_crystal_colour red
_exptl_crystal_density_diffrn 1.414
_exptl_crystal_density_method 'not measured'
_exptl_crystal_description prism
_exptl_crystal_F_000 1962
_exptl_crystal_size_max 0.20
_exptl_crystal_size_mid 0.20
_exptl_crystal_size_min 0.20
_refine_diff_density_max 0.768
_refine_diff_density_min -0.256
_refine_ls_extinction_method none
_refine_ls_goodness_of_fit_ref 1.033
_refine_ls_hydrogen_treatment mixed
_refine_ls_matrix_type full
_refine_ls_number_parameters 139
_refine_ls_number_reflns 1995
_refine_ls_number_restraints 0
_refine_ls_restrained_S_all 1.033
_refine_ls_R_factor_all 0.0977
_refine_ls_R_factor_gt 0.0469
_refine_ls_shift/su_max 0.000
_refine_ls_shift/su_mean 0.000
_refine_ls_structure_factor_coef Fsqd
_refine_ls_weighting_details 'calc w=1/[\s^2^(Fo^2^)+(0.0414P)^2^+11.9066P] where P=(Fo^2^+2Fc^2^)/3'
_refine_ls_weighting_scheme calc
_refine_ls_wR_factor_gt 0.1075
_refine_ls_wR_factor_ref 0.1297
_reflns_number_gt 1249
_reflns_number_total 1995
_reflns_threshold_expression >2sigma(I)
_cod_data_source_file ng2089.cif
_cod_data_source_block I
_cod_original_cell_volume 4409.0(5)
_cod_original_sg_symbol_H-M R-3
_cod_database_code 2211126
_cod_database_fobs_code 2211126

loop_
_symmetry_equiv_pos_as_xyz
'x, y, z'
'-y, x-y, z'
'-x+y, -x, z'
'x+2/3, y+1/3, z+1/3'
'-y+2/3, x-y+1/3, z+1/3'
'-x+y+2/3, -x+1/3, z+1/3'
'x+1/3, y+2/3, z+2/3'
'-y+1/3, x-y+2/3, z+2/3'
'-x+y+1/3, -x+2/3, z+2/3'
'-x, -y, -z'
'y, -x+y, -z'
'x-y, x, -z'
'-x+2/3, -y+1/3, -z+1/3'
'y+2/3, -x+y+1/3, -z+1/3'
'x-y+2/3, x+1/3, -z+1/3'
'-x+1/3, -y+2/3, -z+2/3'
'y+1/3, -x+y+2/3, -z+2/3'
'x-y+1/3, x+2/3, -z+2/3'

loop_
_atom_site_type_symbol
_atom_site_label
_atom_site_fract_x
_atom_site_fract_y
_atom_site_fract_z
_atom_site_U_iso_or_equiv
_atom_site_adp_type
_atom_site_calc_flag
_atom_site_refinement_flags
_atom_site_occupancy
Cr Cr1 0.0000 0.0000 0.66300(4) 0.0333(3) Uani d S 1
O O1 0.07231(15) 0.11499(15) 0.71818(10) 0.0404(5) Uani d . 1
N N1 0.12427(18) 0.04598(18) 0.60903(12) 0.0353(6) Uani d . 1
N N2 0.2777(2) 0.1336(2) 0.57884(14) 0.0439(7) Uani d . 1
O O2 -0.0605(2) 0.1416(2) 0.79673(15) 0.0600(8) Uani d . 1
C C1 0.1504(2) 0.2004(2) 0.70472(15) 0.0388(8) Uani d . 1
C C2 0.1687(3) 0.2817(2) 0.74257(17) 0.0466(9) Uani d . 1
H H2 0.1252 0.2740 0.7758 0.056 Uiso calc R 1
C C3 0.2484(3) 0.3720(3) 0.73211(19) 0.0566(10) Uani d . 1
H H3 0.2586 0.4245 0.7583 0.068 Uiso calc R 1
C C4 0.3140(3) 0.3858(3) 0.68280(19) 0.0601(11) Uani d . 1
H H4 0.3678 0.4474 0.6752 0.072 Uiso calc R 1
C C5 0.2985(3) 0.3073(2) 0.64527(17) 0.0498(9) Uani d . 1
H H5 0.3429 0.3163 0.6124 0.060 Uiso calc R 1
C C6 0.2178(2) 0.2146(2) 0.65514(15) 0.0384(8) Uani d . 1
C C7 0.2064(2) 0.1331(2) 0.61565(15) 0.0381(8) Uani d . 1
C C8 0.1471(2) -0.0081(2) 0.56779(15) 0.0430(8) Uani d . 1
H H8 0.1039 -0.0720 0.5547 0.052 Uiso calc R 1
C C9 0.2408(2) 0.0445(3) 0.54911(16) 0.0464(9) Uani d . 1
H H9 0.2741 0.0244 0.5214 0.056 Uiso calc R 1
C C10 -0.1026(3) 0.0777(3) 0.8499(2) 0.0780(13) Uani d . 1
H H10A -0.0564 0.0607 0.8672 0.117 Uiso calc R 1
H H10B -0.1603 0.0195 0.8356 0.117 Uiso calc R 1
H H10C -0.1198 0.1092 0.8833 0.117 Uiso calc R 1
H H11 0.340(3) 0.186(3) 0.5739(15) 0.051(10) Uiso d . 1
H H12 -0.032(4) 0.126(4) 0.771(2) 0.10(2) Uiso d . 1

loop_
_atom_site_aniso_label
_atom_site_aniso_U_11
_atom_site_aniso_U_22
_atom_site_aniso_U_33
_atom_site_aniso_U_12
_atom_site_aniso_U_13
_atom_site_aniso_U_23
Cr1 0.0301(3) 0.0301(3) 0.0397(5) 0.01507(17) 0.000 0.000
O1 0.0370(13) 0.0332(12) 0.0459(13) 0.0138(11) 0.0014(10) -0.0043(10)
N1 0.0324(15) 0.0336(15) 0.0398(14) 0.0164(13) -0.0023(11) -0.0035(12)
N2 0.0303(16) 0.0461(18) 0.0516(18) 0.0163(15) 0.0007(13) -0.0009(14)
O2 0.0588(18) 0.0604(18) 0.0701(19) 0.0368(15) 0.0061(15) -0.0003(15)
C1 0.0364(18) 0.0370(19) 0.0433(18) 0.0186(16) -0.0060(15) -0.0004(15)
C2 0.046(2) 0.042(2) 0.050(2) 0.0213(18) -0.0039(16) -0.0069(16)
C3 0.057(2) 0.039(2) 0.069(3) 0.020(2) -0.008(2) -0.0134(18)
C4 0.053(2) 0.038(2) 0.071(3) 0.0087(19) 0.000(2) -0.0024(19)
C5 0.042(2) 0.042(2) 0.056(2) 0.0141(17) 0.0021(17) 0.0017(17)
C6 0.0321(18) 0.0358(19) 0.0443(18) 0.0147(15) -0.0046(14) 0.0002(15)
C7 0.0333(18) 0.043(2) 0.0400(18) 0.0208(16) -0.0022(14) 0.0022(15)
C8 0.045(2) 0.0392(19) 0.0462(19) 0.0217(17) 0.0008(16) -0.0041(15)
C9 0.042(2) 0.051(2) 0.051(2) 0.0263(19) 0.0036(16) -0.0047(17)
C10 0.081(3) 0.071(3) 0.067(3) 0.028(3) -0.009(2) -0.004(2)

loop_
_atom_type_symbol
_atom_type_description
_atom_type_scat_dispersion_real
_atom_type_scat_dispersion_imag
_atom_type_scat_source
C C 0.0033 0.0016 'International Tables Vol C Tables 4.2.6.8 and 6.1.1.4'
H H 0.0000 0.0000 'International Tables Vol C Tables 4.2.6.8 and 6.1.1.4'
Cr Cr 0.3209 0.6236 'International Tables Vol C Tables 4.2.6.8 and 6.1.1.4'
N N 0.0061 0.0033 'International Tables Vol C Tables 4.2.6.8 and 6.1.1.4'
O O 0.0106 0.0060 'International Tables Vol C Tables 4.2.6.8 and 6.1.1.4'

loop_
_geom_angle_atom_site_label_1
_geom_angle_atom_site_label_2
_geom_angle_atom_site_label_3
_geom_angle_site_symmetry_1
_geom_angle_site_symmetry_3
_geom_angle
_geom_angle_publ_flag
O1 Cr1 O1 . 2 89.81(9) yes
O1 Cr1 O1 . 3 89.81(9) ?
O1 Cr1 O1 2 3 89.81(9) ?
O1 Cr1 N1 . 3 177.34(10) yes
O1 Cr1 N1 2 3 88.26(9) yes
O1 Cr1 N1 3 3 88.35(9) ?
O1 Cr1 N1 . 2 88.26(9) yes
O1 Cr1 N1 2 2 88.35(9) ?
O1 Cr1 N1 3 2 177.34(10) ?
N1 Cr1 N1 3 2 93.51(10) yes
O1 Cr1 N1 . . 88.35(9) ?
O1 Cr1 N1 2 . 177.34(10) ?
O1 Cr1 N1 3 . 88.26(9) ?
N1 Cr1 N1 3 . 93.51(10) ?
N1 Cr1 N1 2 . 93.51(10) ?
C1 O1 Cr1 . . 129.9(2) ?
C7 N1 C8 . . 106.3(3) ?
C7 N1 Cr1 . . 124.9(2) ?
C8 N1 Cr1 . . 128.0(2) ?
C7 N2 C9 . . 108.5(3) ?
C7 N2 H11 . . 126(2) ?
C9 N2 H11 . . 126(2) ?
C10 O2 H12 . . 115(4) ?
O1 C1 C2 . . 118.6(3) ?
O1 C1 C6 . . 123.9(3) ?
C2 C1 C6 . . 117.5(3) ?
C3 C2 C1 . . 122.0(3) ?
C3 C2 H2 . . 119.0 ?
C1 C2 H2 . . 119.0 ?
C2 C3 C4 . . 120.3(3) ?
C2 C3 H3 . . 119.8 ?
C4 C3 H3 . . 119.8 ?
C5 C4 C3 . . 119.0(3) ?
C5 C4 H4 . . 120.5 ?
C3 C4 H4 . . 120.5 ?
C4 C5 C6 . . 121.6(3) ?
C4 C5 H5 . . 119.2 ?
C6 C5 H5 . . 119.2 ?
C5 C6 C1 . . 119.6(3) ?
C5 C6 C7 . . 119.6(3) ?
C1 C6 C7 . . 120.8(3) ?
N1 C7 N2 . . 108.9(3) ?
N1 C7 C6 . . 126.2(3) ?
N2 C7 C6 . . 124.9(3) ?
C9 C8 N1 . . 110.0(3) ?
C9 C8 H8 . . 125.0 ?
N1 C8 H8 . . 125.0 ?
C8 C9 N2 . . 106.4(3) ?
C8 C9 H9 . . 126.8 ?
N2 C9 H9 . . 126.8 ?
O2 C10 H10A . . 109.5 ?
O2 C10 H10B . . 109.5 ?
H10A C10 H10B . . 109.5 ?
O2 C10 H10C . . 109.5 ?
H10A C10 H10C . . 109.5 ?
H10B C10 H10C . . 109.5 ?

loop_
_geom_bond_atom_site_label_1
_geom_bond_atom_site_label_2
_geom_bond_site_symmetry_2
_geom_bond_distance
_geom_bond_publ_flag
Cr1 O1 . 1.949(2) yes
Cr1 O1 2 1.949(2) ?
Cr1 O1 3 1.949(2) ?
Cr1 N1 3 2.041(2) yes
Cr1 N1 2 2.041(2) ?
Cr1 N1 . 2.041(2) ?
O1 C1 . 1.323(4) ?
N1 C7 . 1.344(4) ?
N1 C8 . 1.370(4) ?
N2 C7 . 1.350(4) ?
N2 C9 . 1.365(4) ?
N2 H11 . 0.92(4) ?
O2 C10 . 1.404(5) ?
O2 H12 . 0.79(5) ?
C1 C2 . 1.399(4) ?
C1 C6 . 1.404(4) ?
C2 C3 . 1.366(5) ?
C2 H2 . 0.9300 ?
C3 C4 . 1.382(5) ?
C3 H3 . 0.9300 ?
C4 C5 . 1.371(5) ?
C4 H4 . 0.9300 ?
C5 C6 . 1.393(4) ?
C5 H5 . 0.9300 ?
C6 C7 . 1.451(4) ?
C8 C9 . 1.340(5) ?
C8 H8 . 0.9300 ?
C9 H9 . 0.9300 ?
C10 H10A . 0.9600 ?
C10 H10B . 0.9600 ?
C10 H10C . 0.9600 ?

loop_
_geom_hbond_atom_site_label_D
_geom_hbond_atom_site_label_H
_geom_hbond_atom_site_label_A
_geom_hbond_site_symmetry_A
_geom_hbond_distance_DH
_geom_hbond_distance_HA
_geom_hbond_distance_DA
_geom_hbond_angle_DHA
O2 H12 O1 . 0.79(5) 2.06(5) 2.834(4) 165(5)
O2 H12 O1 2 0.79(5) 2.55(5) 3.046(4) 122(4)
N2 H11 O2 15_556 0.92(4) 1.90(4) 2.790(4) 161(3)

loop_
_geom_torsion_atom_site_label_1
_geom_torsion_atom_site_label_2
_geom_torsion_atom_site_label_3
_geom_torsion_atom_site_label_4
_geom_torsion_site_symmetry_1
_geom_torsion
O1 Cr1 O1 C1 2 -157.1(3)
O1 Cr1 O1 C1 3 113.1(3)
N1 Cr1 O1 C1 2 -68.8(3)
N1 Cr1 O1 C1 . 24.8(3)
O1 Cr1 N1 C7 . -8.5(2)
O1 Cr1 N1 C7 3 -98.3(2)
N1 Cr1 N1 C7 3 173.4(2)
N1 Cr1 N1 C7 2 79.7(3)
O1 Cr1 N1 C8 . 160.2(3)
O1 Cr1 N1 C8 3 70.3(3)
N1 Cr1 N1 C8 3 -17.9(3)
N1 Cr1 N1 C8 2 -111.6(2)
Cr1 O1 C1 C2 . 157.7(2)
Cr1 O1 C1 C6 . -23.4(4)
O1 C1 C2 C3 . 179.2(3)
C6 C1 C2 C3 . 0.3(5)
C1 C2 C3 C4 . 0.4(6)
C2 C3 C4 C5 . -0.9(6)
C3 C4 C5 C6 . 0.8(6)
C4 C5 C6 C1 . -0.1(5)
C4 C5 C6 C7 . -177.8(3)
O1 C1 C6 C5 . -179.3(3)
C2 C1 C6 C5 . -0.4(5)
O1 C1 C6 C7 . -1.6(5)
C2 C1 C6 C7 . 177.3(3)
C8 N1 C7 N2 . 0.9(3)
Cr1 N1 C7 N2 . 171.63(19)
C8 N1 C7 C6 . -179.7(3)
Cr1 N1 C7 C6 . -9.0(4)
C9 N2 C7 N1 . -1.1(4)
C9 N2 C7 C6 . 179.5(3)
C5 C6 C7 N1 . -164.4(3)
C1 C6 C7 N1 . 17.9(5)
C5 C6 C7 N2 . 14.9(5)
C1 C6 C7 N2 . -162.8(3)
C7 N1 C8 C9 . -0.4(4)
Cr1 N1 C8 C9 . -170.7(2)
N1 C8 C9 N2 . -0.3(4)
C7 N2 C9 C8 . 0.8(4)
